data_4087249
loop_
_publ_author_name
'Hazra, Susanta'
'Deb, Mayukh'
'Singh, Jatinder'
'Elias, Anil J.'

_publ_section_title
;
 Picolinamide as a Directing Group on Metal Sandwich Compounds: sp2 C--H
 Bond Activation and sp3 C--H Bond Oxidation
;
_journal_name_full Organometallics
_journal_paper_doi 10.1021/acs.organomet.7b00143
_journal_year 2017
_chemical_formula_moiety 'C42 H35 Co N2 O'
_chemical_formula_sum 'C42 H35 Co N2 O'
_chemical_formula_weight 642.65
_chemical_name_systematic
; 
 ? 
;
_space_group_IT_number 1
_symmetry_cell_setting triclinic
_symmetry_space_group_name_Hall 'P 1'
_symmetry_space_group_name_H-M 'P 1'
_atom_sites_solution_hydrogens geom
_atom_sites_solution_primary direct
_atom_sites_solution_secondary difmap
_audit_creation_method SHELXL-97
_cell_angle_alpha 69.512(2)
_cell_angle_beta 80.197(2)
_cell_angle_gamma 84.859(2)
_cell_formula_units_Z 2
_cell_length_a 10.4199(13)
_cell_length_b 11.7779(15)
_cell_length_c 14.0341(18)
_cell_measurement_reflns_used 4427
_cell_measurement_temperature 298(2)
_cell_measurement_theta_max 23.63
_cell_measurement_theta_min 2.34
_cell_volume 1589.0(3)
_computing_cell_refinement 'Bruker SMART'
_computing_data_collection 'Bruker SMART'
_computing_data_reduction 'Bruker SAINT'
_computing_molecular_graphics 'Bruker SHELXTL'
_computing_publication_material 'Bruker SHELXTL'
_computing_structure_refinement 'SHELXL-97 (Sheldrick, 1997)'
_computing_structure_solution 'SHELXS-97 (Sheldrick, 1990)'
_diffrn_ambient_temperature 298(2)
_diffrn_measured_fraction_theta_full 0.996
_diffrn_measured_fraction_theta_max 0.996
_diffrn_measurement_device_type 'CCD area detector'
_diffrn_measurement_method 'phi and omega scans'
_diffrn_radiation_monochromator graphite
_diffrn_radiation_source 'fine-focus sealed tube'
_diffrn_radiation_type MoK\a
_diffrn_radiation_wavelength 0.71073
_diffrn_reflns_av_R_equivalents 0.0245
_diffrn_reflns_av_sigmaI/netI 0.0584
_diffrn_reflns_limit_h_max 12
_diffrn_reflns_limit_h_min -12
_diffrn_reflns_limit_k_max 14
_diffrn_reflns_limit_k_min -14
_diffrn_reflns_limit_l_max 16
_diffrn_reflns_limit_l_min -16
_diffrn_reflns_number 15459
_diffrn_reflns_theta_full 25.00
_diffrn_reflns_theta_max 25.00
_diffrn_reflns_theta_min 1.97
_exptl_absorpt_coefficient_mu 0.577
_exptl_absorpt_correction_T_max 0.908
_exptl_absorpt_correction_T_min 0.874
_exptl_absorpt_correction_type multi-scan
_exptl_absorpt_process_details '(SADABS; Bruker, 2000)'
_exptl_crystal_colour Orange
_exptl_crystal_density_diffrn 1.343
_exptl_crystal_density_method 'not measured'
_exptl_crystal_description Block
_exptl_crystal_F_000 672.0
_exptl_crystal_size_max 0.234
_exptl_crystal_size_mid 0.196
_exptl_crystal_size_min 0.168
_refine_diff_density_max 0.542
_refine_diff_density_min -0.221
_refine_diff_density_rms 0.050
_refine_ls_abs_structure_details 'Flack H D (1983), Acta Cryst. A39, 876-881'
_refine_ls_abs_structure_Flack 0.37(2)
_refine_ls_extinction_method none
_refine_ls_goodness_of_fit_ref 1.022
_refine_ls_hydrogen_treatment mixed
_refine_ls_matrix_type full
_refine_ls_number_parameters 833
_refine_ls_number_reflns 11008
_refine_ls_number_restraints 3
_refine_ls_restrained_S_all 1.022
_refine_ls_R_factor_all 0.0599
_refine_ls_R_factor_gt 0.0498
_refine_ls_shift/su_max 0.000
_refine_ls_shift/su_mean 0.000
_refine_ls_structure_factor_coef Fsqd
_refine_ls_weighting_details 'calc w=1/[\s^2^(Fo^2^)+(0.0541P)^2^+0.2138P] where P=(Fo^2^+2Fc^2^)/3'
_refine_ls_weighting_scheme calc
_refine_ls_wR_factor_gt 0.1092
_refine_ls_wR_factor_ref 0.1155
_reflns_number_gt 9318
_reflns_number_total 11208
_reflns_threshold_expression >2sigma(I)
_cod_data_source_file om7b00143_si_002.cif
_cod_data_source_block 4a
_cod_depositor_comments
;
The following automatic conversions were performed:

'_symmetry_cell_setting' value 'Triclinic' changed to 'triclinic'
according to
/home/data/users/saulius/crontab/automatic-downloads/rss-feeds/ACS/lib/dictionaries/cif_core.dic
dictionary named 'cif_core.dic' version 2.4.2 from 2011-04-26.

Automatic conversion script
Id: cif_fix_values 4973 2017-02-22 13:04:09Z antanas 
;
_cod_original_sg_symbol_Hall P1
_cod_original_sg_symbol_H-M P1
_cod_database_code 4087249

loop_
_symmetry_equiv_pos_as_xyz
'x, y, z'

loop_
_atom_site_label
_atom_site_type_symbol
_atom_site_fract_x
_atom_site_fract_y
_atom_site_fract_z
_atom_site_U_iso_or_equiv
_atom_site_adp_type
_atom_site_occupancy
_atom_site_symmetry_multiplicity
_atom_site_calc_flag
_atom_site_refinement_flags
Co1 Co 0.28973(5) 0.90468(4) 0.96044(4) 0.0303(2) Uani 1 1 d .
Co2 Co 0.77977(5) 0.04038(5) 0.49601(4) 0.0339(2) Uani 1 1 d .
O1 O 0.6417(8) 0.5645(7) 0.8671(5) 0.080(2) Uani 1 1 d .
O2 O 0.4254(7) 0.3773(7) 0.5833(5) 0.075(2) Uani 1 1 d .
N1 N 0.5898(7) 0.6333(6) 0.6123(5) 0.0500(17) Uani 1 1 d .
N2 N 0.4753(6) 0.6712(6) 0.7868(5) 0.0472(17) Uani 1 1 d .
H2 H 0.4437 0.6962 0.7300 0.057 Uiso 1 1 calc R
N3 N 0.4789(8) 0.3144(6) 0.8409(5) 0.0548(19) Uani 1 1 d .
N4 N 0.5869(6) 0.2791(6) 0.6681(4) 0.0430(16) Uani 1 1 d .
H4 H 0.6133 0.2515 0.7271 0.052 Uiso 1 1 calc R
C1 C 0.5909(8) 0.6091(6) 0.7910(5) 0.0417(18) Uani 1 1 d .
C2 C 0.4036(8) 0.6969(7) 0.8745(6) 0.051(2) Uani 1 1 d .
H2A H 0.4369 0.6434 0.9359 0.061 Uiso 1 1 calc R
H2B H 0.3131 0.6781 0.8810 0.061 Uiso 1 1 calc R
C3 C 0.4091(6) 0.8231(6) 0.8707(5) 0.0416(18) Uani 1 1 d .
C4 C 0.3398(8) 0.9278(7) 0.8060(6) 0.0443(19) Uani 1 1 d .
C5 C 0.3729(7) 1.0332(6) 0.8208(5) 0.0378(16) Uani 1 1 d .
H5 H 0.3392 1.1158 0.7884 0.045 Uiso 1 1 calc R
C6 C 0.4625(7) 0.9959(6) 0.8961(6) 0.0403(18) Uani 1 1 d .
H6 H 0.5013 1.0492 0.9228 0.048 Uiso 1 1 calc R
C7 C 0.4847(8) 0.8624(8) 0.9253(6) 0.047(2) Uani 1 1 d .
C8 C 0.2610(9) 0.9215(10) 0.7258(7) 0.068(3) Uani 1 1 d .
H8A H 0.1882 0.9782 0.7216 0.102 Uiso 1 1 calc R
H8B H 0.2300 0.8410 0.7454 0.102 Uiso 1 1 calc R
H8C H 0.3153 0.9414 0.6600 0.102 Uiso 1 1 calc R
C9 C 0.5812(9) 0.7962(8) 0.9959(7) 0.071(3) Uani 1 1 d .
H9A H 0.5355 0.7504 1.0618 0.106 Uiso 1 1 calc R
H9B H 0.6347 0.8537 1.0037 0.106 Uiso 1 1 calc R
H9C H 0.6352 0.7422 0.9671 0.106 Uiso 1 1 calc R
C10 C 0.1264(6) 0.8196(6) 1.0382(5) 0.0307(15) Uani 1 1 d .
C11 C 0.1073(6) 0.9511(6) 1.0130(5) 0.0310(16) Uani 1 1 d .
C12 C 0.1973(6) 0.9429(6) 1.0834(4) 0.0303(15) Uani 1 1 d .
C13 C 0.2241(6) 0.8116(6) 1.1074(5) 0.0295(14) Uani 1 1 d .
C14 C 0.0627(6) 0.7345(6) 1.0048(5) 0.0348(16) Uani 1 1 d .
C15 C 0.0546(6) 0.6048(5) 1.0731(5) 0.0306(14) Uani 1 1 d .
H15 H 0.0939 0.5758 1.1322 0.037 Uiso 1 1 calc R
C16 C -0.0140(8) 0.5295(7) 1.0443(5) 0.0432(18) Uani 1 1 d .
H16 H -0.0206 0.4483 1.0855 0.052 Uiso 1 1 calc R
C17 C -0.0732(8) 0.5705(8) 0.9563(7) 0.059(2) Uani 1 1 d .
H17 H -0.1197 0.5182 0.9394 0.071 Uiso 1 1 calc R
C18 C -0.0612(8) 0.6953(8) 0.8920(7) 0.062(2) Uani 1 1 d .
H18 H -0.0970 0.7221 0.8313 0.074 Uiso 1 1 calc R
C19 C 0.0021(8) 0.7781(7) 0.9171(6) 0.049(2) Uani 1 1 d .
H19 H 0.0039 0.8597 0.8765 0.058 Uiso 1 1 calc R
C20 C 0.0119(7) 1.0421(6) 0.9637(5) 0.0330(16) Uani 1 1 d .
C21 C -0.1146(8) 1.0180(6) 0.9921(6) 0.0453(19) Uani 1 1 d .
H21 H -0.1395 0.9416 1.0373 0.054 Uiso 1 1 calc R
C22 C -0.2107(7) 1.1068(8) 0.9543(7) 0.056(2) Uani 1 1 d .
H22 H -0.2985 1.0899 0.9756 0.067 Uiso 1 1 calc R
C23 C -0.1731(9) 1.2205(8) 0.8845(6) 0.054(2) Uani 1 1 d .
H23 H -0.2347 1.2776 0.8538 0.065 Uiso 1 1 calc R
C24 C -0.0459(10) 1.2456(9) 0.8627(8) 0.074(3) Uani 1 1 d .
H24 H -0.0202 1.3239 0.8230 0.089 Uiso 1 1 calc R
C25 C 0.0468(9) 1.1565(8) 0.8984(8) 0.071(3) Uani 1 1 d .
H25 H 0.1346 1.1739 0.8780 0.085 Uiso 1 1 calc R
C26 C 0.2437(8) 1.0294(6) 1.1248(5) 0.0392(17) Uani 1 1 d .
C27 C 0.1434(8) 1.1106(7) 1.1512(6) 0.0411(19) Uani 1 1 d .
H27 H 0.0594 1.1094 1.1375 0.049 Uiso 1 1 calc R
C28 C 0.1710(10) 1.1879(8) 1.1957(7) 0.068(3) Uani 1 1 d .
H28 H 0.1045 1.2394 1.2117 0.082 Uiso 1 1 calc R
C29 C 0.2943(9) 1.1947(7) 1.2190(6) 0.059(2) Uani 1 1 d .
H29 H 0.3125 1.2494 1.2489 0.071 Uiso 1 1 calc R
C30 C 0.3879(10) 1.1136(9) 1.1943(6) 0.073(3) Uani 1 1 d .
H30 H 0.4710 1.1150 1.2096 0.088 Uiso 1 1 calc R
C31 C 0.3674(7) 1.0298(7) 1.1483(6) 0.0456(19) Uani 1 1 d .
H31 H 0.4337 0.9770 1.1342 0.055 Uiso 1 1 calc R
C32 C 0.2854(6) 0.7200(6) 1.1796(5) 0.0309(15) Uani 1 1 d .
C33 C 0.3225(7) 0.6064(7) 1.1700(6) 0.0468(19) Uani 1 1 d .
H33 H 0.3075 0.5938 1.1110 0.056 Uiso 1 1 calc R
C34 C 0.3788(7) 0.5133(7) 1.2408(7) 0.053(2) Uani 1 1 d .
H34 H 0.4027 0.4405 1.2295 0.063 Uiso 1 1 calc R
C35 C 0.4005(8) 0.5297(9) 1.3329(6) 0.061(2) Uani 1 1 d .
H35 H 0.4427 0.4702 1.3818 0.074 Uiso 1 1 calc R
C36 C 0.3565(8) 0.6370(8) 1.3460(7) 0.055(2) Uani 1 1 d .
H36 H 0.3640 0.6494 1.4066 0.066 Uiso 1 1 calc R
C37 C 0.3035(8) 0.7228(7) 1.2736(7) 0.0483(19) Uani 1 1 d .
H37 H 0.2751 0.7933 1.2875 0.058 Uiso 1 1 calc R
C38 C 0.6552(8) 0.5880(6) 0.6942(6) 0.0464(19) Uani 1 1 d .
C39 C 0.7767(6) 0.5284(7) 0.6881(7) 0.049(2) Uani 1 1 d .
H39 H 0.8215 0.5021 0.7443 0.058 Uiso 1 1 calc R
C40 C 0.8293(8) 0.5088(7) 0.5988(7) 0.053(2) Uani 1 1 d .
H40 H 0.9067 0.4639 0.5942 0.064 Uiso 1 1 calc R
C41 C 0.7611(12) 0.5597(10) 0.5133(8) 0.073(3) Uani 1 1 d .
H41 H 0.7955 0.5546 0.4492 0.087 Uiso 1 1 calc R
C42 C 0.6508(11) 0.6128(9) 0.5275(6) 0.073(3) Uani 1 1 d .
H42 H 0.6066 0.6413 0.4710 0.087 Uiso 1 1 calc R
C43 C 0.4769(7) 0.3404(7) 0.6614(6) 0.049(2) Uani 1 1 d .
C44 C 0.6701(8) 0.2536(7) 0.5804(7) 0.050(2) Uani 1 1 d .
H44A H 0.7602 0.2686 0.5802 0.061 Uiso 1 1 calc R
H44B H 0.6440 0.3078 0.5163 0.061 Uiso 1 1 calc R
C45 C 0.6584(7) 0.1222(6) 0.5881(5) 0.0404(18) Uani 1 1 d .
C46 C 0.5805(6) 0.0753(7) 0.5342(6) 0.0363(17) Uani 1 1 d .
C47 C 0.6062(8) -0.0431(8) 0.5614(7) 0.057(2) Uani 1 1 d .
H47 H 0.5674 -0.0985 0.5368 0.068 Uiso 1 1 calc R
C48 C 0.6943(8) -0.0762(7) 0.6269(7) 0.057(2) Uani 1 1 d .
H48 H 0.7259 -0.1597 0.6591 0.069 Uiso 1 1 calc R
C49 C 0.7268(8) 0.0244(7) 0.6488(5) 0.046(2) Uani 1 1 d .
C50 C 0.4902(7) 0.1547(8) 0.4618(6) 0.057(2) Uani 1 1 d .
H50A H 0.4881 0.1232 0.4076 0.085 Uiso 1 1 calc R
H50B H 0.5213 0.2359 0.4328 0.085 Uiso 1 1 calc R
H50C H 0.4041 0.1555 0.4991 0.085 Uiso 1 1 calc R
C51 C 0.8172(10) 0.0196(10) 0.7205(6) 0.070(3) Uani 1 1 d .
H51A H 0.8585 0.0960 0.6989 0.104 Uiso 1 1 calc R
H51B H 0.8822 -0.0436 0.7207 0.104 Uiso 1 1 calc R
H51C H 0.7695 0.0032 0.7885 0.104 Uiso 1 1 calc R
C52 C 0.8548(7) 0.1347(6) 0.3526(5) 0.0329(15) Uani 1 1 d .
C53 C 0.8632(6) 0.0020(6) 0.3738(6) 0.0373(17) Uani 1 1 d .
C54 C 0.9564(7) -0.0015(6) 0.4425(5) 0.0362(17) Uani 1 1 d .
C55 C 0.9420(6) 0.1297(6) 0.4237(5) 0.0352(16) Uani 1 1 d .
C56 C 0.7879(7) 0.2363(6) 0.2716(5) 0.0361(16) Uani 1 1 d .
C57 C 0.7441(6) 0.3409(6) 0.2912(5) 0.0317(15) Uani 1 1 d .
H57 H 0.7507 0.3496 0.3535 0.038 Uiso 1 1 calc R
C58 C 0.6894(7) 0.4334(7) 0.2144(6) 0.0455(19) Uani 1 1 d .
H58 H 0.6620 0.5060 0.2249 0.055 Uiso 1 1 calc R
C59 C 0.6760(7) 0.4198(6) 0.1271(7) 0.050(2) Uani 1 1 d .
H59 H 0.6414 0.4842 0.0769 0.060 Uiso 1 1 calc R
C60 C 0.7115(8) 0.3132(8) 0.1081(6) 0.051(2) Uani 1 1 d .
H60 H 0.6963 0.3054 0.0473 0.061 Uiso 1 1 calc R
C61 C 0.7724(7) 0.2135(7) 0.1820(5) 0.0365(16) Uani 1 1 d .
H61 H 0.7991 0.1409 0.1713 0.044 Uiso 1 1 calc R
C62 C 0.8365(6) -0.0847(6) 0.3264(5) 0.0308(15) Uani 1 1 d .
C63 C 0.7118(9) -0.0855(7) 0.3052(6) 0.053(2) Uani 1 1 d .
H63 H 0.6497 -0.0314 0.3225 0.063 Uiso 1 1 calc R
C64 C 0.6734(10) -0.1615(7) 0.2599(7) 0.062(2) Uani 1 1 d .
H64 H 0.5888 -0.1597 0.2463 0.074 Uiso 1 1 calc R
C65 C 0.7662(13) -0.2375(8) 0.2371(6) 0.085(4) Uani 1 1 d .
H65 H 0.7453 -0.2873 0.2035 0.102 Uiso 1 1 calc R
C66 C 0.8898(10) -0.2470(7) 0.2599(5) 0.056(2) Uani 1 1 d .
H66 H 0.9495 -0.3049 0.2461 0.067 Uiso 1 1 calc R
C67 C 0.9242(10) -0.1662(8) 0.3050(6) 0.055(2) Uani 1 1 d .
H67 H 1.0083 -0.1696 0.3201 0.067 Uiso 1 1 calc R
C68 C 1.0526(7) -0.0963(7) 0.4874(6) 0.0414(18) Uani 1 1 d .
C69 C 1.0164(8) -0.2109(7) 0.5551(6) 0.054(2) Uani 1 1 d .
H69 H 0.9290 -0.2304 0.5707 0.064 Uiso 1 1 calc R
C70 C 1.1080(10) -0.2956(8) 0.5991(8) 0.074(3) Uani 1 1 d .
H70 H 1.0818 -0.3688 0.6492 0.089 Uiso 1 1 calc R
C71 C 1.2426(9) -0.2716(9) 0.5681(8) 0.072(3) Uani 1 1 d .
H71 H 1.3052 -0.3320 0.5914 0.087 Uiso 1 1 calc R
C72 C 1.2777(8) -0.1628(8) 0.5060(8) 0.064(3) Uani 1 1 d .
H72 H 1.3658 -0.1457 0.4897 0.077 Uiso 1 1 calc R
C73 C 1.1889(7) -0.0741(8) 0.4647(7) 0.057(2) Uani 1 1 d .
H73 H 1.2176 0.0018 0.4212 0.069 Uiso 1 1 calc R
C74 C 1.0102(7) 0.2170(6) 0.4454(5) 0.0325(15) Uani 1 1 d .
C75 C 1.0680(7) 0.1795(7) 0.5346(5) 0.0382(16) Uani 1 1 d .
H75 H 1.0609 0.0991 0.5777 0.046 Uiso 1 1 calc R
C76 C 1.1351(7) 0.2565(7) 0.5614(6) 0.0460(19) Uani 1 1 d .
H76 H 1.1760 0.2271 0.6197 0.055 Uiso 1 1 calc R
C77 C 1.1410(6) 0.3716(7) 0.5042(6) 0.045(2) Uani 1 1 d .
H77 H 1.1828 0.4247 0.5237 0.054 Uiso 1 1 calc R
C78 C 1.0865(7) 0.4132(7) 0.4167(7) 0.055(2) Uani 1 1 d .
H78 H 1.0898 0.4944 0.3752 0.067 Uiso 1 1 calc R
C79 C 1.0251(7) 0.3292(7) 0.3913(6) 0.0431(18) Uani 1 1 d .
H79 H 0.9919 0.3574 0.3294 0.052 Uiso 1 1 calc R
C80 C 0.4162(6) 0.3551(6) 0.7627(5) 0.0337(16) Uani 1 1 d .
C81 C 0.3002(10) 0.4129(9) 0.7645(7) 0.067(3) Uani 1 1 d .
H81 H 0.2607 0.4430 0.7055 0.081 Uiso 1 1 calc R
C82 C 0.2390(11) 0.4274(10) 0.8562(11) 0.092(4) Uani 1 1 d .
H82 H 0.1553 0.4619 0.8606 0.110 Uiso 1 1 calc R
C83 C 0.3006(12) 0.3920(9) 0.9356(8) 0.068(3) Uani 1 1 d .
H83 H 0.2643 0.4069 0.9956 0.082 Uiso 1 1 calc R
C84 C 0.4257(10) 0.3295(8) 0.9299(7) 0.065(3) Uani 1 1 d .
H84 H 0.4689 0.3002 0.9870 0.078 Uiso 1 1 calc R

loop_
_atom_site_aniso_label
_atom_site_aniso_U_11
_atom_site_aniso_U_22
_atom_site_aniso_U_33
_atom_site_aniso_U_23
_atom_site_aniso_U_13
_atom_site_aniso_U_12
Co1 0.0311(5) 0.0298(4) 0.0305(4) -0.0120(4) -0.0036(4) 0.0005(3)
Co2 0.0326(5) 0.0333(5) 0.0387(5) -0.0140(4) -0.0078(4) -0.0036(4)
O1 0.086(5) 0.110(6) 0.064(4) -0.051(4) -0.029(4) 0.022(4)
O2 0.069(4) 0.114(6) 0.050(4) -0.037(4) -0.027(3) 0.031(4)
N1 0.050(4) 0.052(4) 0.051(4) -0.020(3) -0.006(3) -0.004(3)
N2 0.038(3) 0.039(3) 0.068(4) -0.025(3) -0.006(3) 0.007(3)
N3 0.077(5) 0.050(4) 0.032(3) -0.015(3) -0.002(3) 0.015(4)
N4 0.056(4) 0.055(4) 0.020(3) -0.019(3) 0.000(3) 0.003(3)
C1 0.063(5) 0.021(3) 0.035(4) 0.003(3) -0.016(3) -0.007(3)
C2 0.040(4) 0.062(5) 0.042(4) -0.020(4) 0.021(3) -0.008(4)
C3 0.035(4) 0.036(4) 0.052(4) -0.011(3) 0.005(3) -0.029(3)
C4 0.043(4) 0.045(4) 0.040(4) -0.009(3) -0.006(3) 0.007(3)
C5 0.050(4) 0.026(3) 0.026(3) 0.005(2) 0.002(3) -0.016(3)
C6 0.048(4) 0.032(4) 0.042(4) -0.013(3) 0.003(3) -0.021(3)
C7 0.038(4) 0.050(5) 0.047(4) -0.014(4) 0.009(3) -0.006(3)
C8 0.060(5) 0.092(7) 0.051(5) -0.020(5) -0.012(4) -0.009(5)
C9 0.061(5) 0.068(6) 0.081(6) -0.021(5) -0.030(5) 0.027(4)
C10 0.025(3) 0.042(4) 0.032(3) -0.019(3) 0.002(2) -0.021(3)
C11 0.025(3) 0.037(4) 0.033(4) -0.020(3) 0.005(3) 0.000(3)
C12 0.033(3) 0.045(4) 0.018(3) -0.022(3) 0.003(2) 0.003(3)
C13 0.022(3) 0.040(4) 0.037(3) -0.021(3) -0.012(2) -0.006(2)
C14 0.017(3) 0.035(4) 0.053(4) -0.015(3) -0.004(3) -0.001(2)
C15 0.029(3) 0.020(3) 0.041(3) -0.008(2) -0.004(2) -0.007(2)
C16 0.060(5) 0.041(4) 0.032(4) -0.017(3) -0.005(3) -0.010(3)
C17 0.059(5) 0.057(6) 0.061(5) -0.027(4) 0.010(4) -0.010(4)
C18 0.041(4) 0.087(6) 0.051(5) -0.015(4) -0.020(4) 0.016(4)
C19 0.053(4) 0.047(4) 0.059(5) -0.025(4) -0.025(4) -0.007(3)
C20 0.041(4) 0.027(3) 0.034(3) -0.009(3) -0.023(3) 0.012(3)
C21 0.057(5) 0.032(4) 0.052(5) -0.014(3) -0.028(4) 0.007(3)
C22 0.035(4) 0.073(6) 0.076(6) -0.037(5) -0.028(4) -0.005(4)
C23 0.070(6) 0.052(5) 0.056(5) -0.031(4) -0.031(4) 0.016(4)
C24 0.072(6) 0.044(5) 0.085(7) -0.006(4) -0.007(5) 0.031(4)
C25 0.040(4) 0.049(5) 0.121(8) -0.022(5) -0.026(5) 0.013(4)
C26 0.056(4) 0.035(4) 0.023(3) -0.004(3) -0.007(3) -0.001(3)
C27 0.051(5) 0.032(4) 0.048(5) -0.023(4) -0.008(4) -0.004(3)
C28 0.076(6) 0.055(5) 0.065(6) -0.020(5) 0.014(5) -0.008(4)
C29 0.077(5) 0.045(4) 0.059(5) -0.024(4) 0.001(4) -0.018(4)
C30 0.080(6) 0.103(7) 0.046(5) -0.020(5) -0.016(4) -0.061(6)
C31 0.037(4) 0.050(4) 0.052(5) -0.010(3) -0.020(3) -0.011(3)
C32 0.026(3) 0.029(3) 0.031(3) -0.008(3) 0.008(2) 0.000(2)
C33 0.038(4) 0.058(5) 0.051(5) -0.027(4) -0.010(3) 0.000(4)
C34 0.033(4) 0.035(4) 0.084(6) -0.014(4) -0.013(4) 0.014(3)
C35 0.046(4) 0.099(7) 0.029(4) -0.007(4) -0.009(3) -0.004(4)
C36 0.049(5) 0.067(6) 0.050(5) -0.023(4) -0.010(4) 0.013(4)
C37 0.047(4) 0.039(4) 0.063(5) -0.025(4) -0.007(4) 0.006(3)
C38 0.064(5) 0.025(4) 0.051(5) -0.014(3) -0.012(4) 0.007(3)
C39 0.021(3) 0.042(4) 0.080(5) -0.024(4) 0.000(3) 0.016(3)
C40 0.049(5) 0.044(4) 0.060(5) -0.021(4) 0.023(4) -0.009(3)
C41 0.092(7) 0.070(6) 0.057(6) -0.038(5) 0.030(5) -0.019(5)
C42 0.103(8) 0.077(6) 0.019(4) 0.000(4) 0.007(4) 0.000(5)
C43 0.035(4) 0.070(5) 0.061(5) -0.051(4) 0.005(4) -0.005(3)
C44 0.062(5) 0.033(4) 0.065(5) -0.032(4) 0.002(4) -0.008(3)
C45 0.049(4) 0.045(4) 0.028(3) -0.021(3) 0.002(3) 0.022(3)
C46 0.023(3) 0.046(4) 0.048(4) -0.025(3) -0.009(3) 0.002(3)
C47 0.032(4) 0.069(6) 0.079(6) -0.041(5) 0.003(4) -0.006(4)
C48 0.053(5) 0.042(4) 0.065(5) -0.013(4) 0.002(4) 0.010(3)
C49 0.059(5) 0.053(5) 0.026(4) -0.017(3) 0.010(3) -0.021(4)
C50 0.028(4) 0.091(6) 0.058(5) -0.037(4) 0.005(3) -0.013(4)
C51 0.099(7) 0.093(7) 0.020(3) -0.023(4) -0.004(4) -0.011(5)
C52 0.042(3) 0.024(3) 0.026(3) -0.004(3) -0.002(3) 0.009(3)
C53 0.025(3) 0.026(3) 0.061(4) -0.009(3) -0.018(3) 0.000(2)
C54 0.041(4) 0.026(3) 0.044(4) -0.007(3) -0.022(3) -0.002(3)
C55 0.041(4) 0.034(3) 0.031(3) -0.013(3) -0.016(3) 0.024(3)
C56 0.033(3) 0.040(4) 0.034(3) -0.005(3) -0.015(3) -0.010(3)
C57 0.032(4) 0.023(3) 0.032(3) -0.004(3) 0.004(3) 0.001(3)
C58 0.044(4) 0.040(4) 0.048(5) -0.011(4) -0.001(4) -0.006(3)
C59 0.037(4) 0.023(3) 0.076(5) 0.000(3) -0.019(4) 0.012(3)
C60 0.057(5) 0.069(6) 0.026(4) -0.007(4) -0.020(3) -0.006(4)
C61 0.042(4) 0.043(4) 0.025(3) -0.009(3) -0.011(3) 0.002(3)
C62 0.025(3) 0.032(3) 0.039(4) -0.019(3) 0.000(2) -0.005(2)
C63 0.064(5) 0.052(5) 0.054(5) -0.034(4) -0.010(4) 0.004(4)
C64 0.086(6) 0.040(4) 0.067(6) -0.016(4) -0.038(5) 0.003(4)
C65 0.194(11) 0.044(5) 0.033(4) -0.013(3) -0.044(6) -0.025(6)
C66 0.115(7) 0.031(4) 0.034(4) -0.024(3) -0.022(4) 0.008(4)
C67 0.065(6) 0.057(5) 0.040(5) -0.015(4) -0.001(4) 0.007(4)
C68 0.034(4) 0.052(4) 0.049(4) -0.032(4) 0.000(3) -0.007(3)
C69 0.048(4) 0.038(4) 0.053(4) 0.005(3) 0.005(3) 0.001(3)
C70 0.068(6) 0.050(5) 0.086(7) 0.004(5) -0.019(5) -0.003(4)
C71 0.052(6) 0.069(6) 0.093(7) -0.021(6) -0.037(5) 0.037(5)
C72 0.046(5) 0.055(5) 0.093(7) -0.032(5) -0.014(5) 0.024(4)
C73 0.026(4) 0.065(5) 0.075(6) -0.022(5) 0.001(4) -0.001(3)
C74 0.045(4) 0.035(4) 0.019(3) -0.013(3) -0.001(3) -0.005(3)
C75 0.040(4) 0.034(3) 0.033(3) -0.003(3) -0.004(3) -0.002(3)
C76 0.059(5) 0.050(4) 0.048(4) -0.033(3) -0.014(4) -0.023(3)
C77 0.033(4) 0.053(5) 0.073(5) -0.044(4) -0.022(4) -0.008(3)
C78 0.034(4) 0.033(4) 0.094(6) -0.018(4) -0.002(4) -0.005(3)
C79 0.042(4) 0.057(5) 0.034(3) -0.018(3) -0.015(3) 0.009(3)
C80 0.024(3) 0.040(4) 0.036(4) -0.016(3) 0.011(3) -0.011(3)
C81 0.094(7) 0.067(6) 0.047(5) -0.023(4) -0.014(4) -0.008(5)
C82 0.069(7) 0.079(7) 0.138(10) -0.064(7) 0.004(7) 0.019(5)
C83 0.082(7) 0.047(5) 0.059(6) -0.014(4) 0.022(5) -0.003(4)
C84 0.081(6) 0.059(5) 0.069(5) -0.041(4) -0.015(5) 0.007(4)

loop_
_atom_type_symbol
_atom_type_description
_atom_type_scat_dispersion_real
_atom_type_scat_dispersion_imag
_atom_type_scat_source
C C 0.0033 0.0016 'International Tables Vol C Tables 4.2.6.8 and 6.1.1.4'
H H 0.0000 0.0000 'International Tables Vol C Tables 4.2.6.8 and 6.1.1.4'
N N 0.0061 0.0033 'International Tables Vol C Tables 4.2.6.8 and 6.1.1.4'
O O 0.0106 0.0060 'International Tables Vol C Tables 4.2.6.8 and 6.1.1.4'
Fe Fe 0.3463 0.8444 'International Tables Vol C Tables 4.2.6.8 and 6.1.1.4'
Co Co 0.3494 0.9721 'International Tables Vol C Tables 4.2.6.8 and 6.1.1.4'

loop_
_geom_angle_atom_site_label_1
_geom_angle_atom_site_label_2
_geom_angle_atom_site_label_3
_geom_angle
C10 Co1 C13 44.0(2)
C10 Co1 C12 60.4(3)
C13 Co1 C12 43.2(3)
C10 Co1 C11 42.8(3)
C13 Co1 C11 64.6(3)
C12 Co1 C11 42.2(3)
C10 Co1 C3 116.6(2)
C13 Co1 C3 120.8(3)
C12 Co1 C3 161.8(3)
C11 Co1 C3 148.8(3)
C10 Co1 C4 119.4(3)
C13 Co1 C4 154.6(3)
C12 Co1 C4 156.4(3)
C11 Co1 C4 119.3(3)
C3 Co1 C4 41.8(3)
C10 Co1 C7 138.6(3)
C13 Co1 C7 110.2(3)
C12 Co1 C7 129.1(3)
C11 Co1 C7 171.2(3)
C3 Co1 C7 39.7(3)
C4 Co1 C7 68.6(3)
C10 Co1 C6 173.0(3)
C13 Co1 C6 129.7(3)
C12 Co1 C6 113.3(3)
C11 Co1 C6 135.1(3)
C3 Co1 C6 68.4(3)
C4 Co1 C6 67.6(3)
C7 Co1 C6 42.0(3)
C10 Co1 C5 144.6(3)
C13 Co1 C5 165.9(3)
C12 Co1 C5 125.4(3)
C11 Co1 C5 113.8(3)
C3 Co1 C5 68.5(3)
C4 Co1 C5 39.4(3)
C7 Co1 C5 69.3(3)
C6 Co1 C5 40.6(3)
C54 Co2 C53 44.0(3)
C54 Co2 C52 61.1(3)
C53 Co2 C52 44.0(3)
C54 Co2 C48 117.5(3)
C53 Co2 C48 126.2(3)
C52 Co2 C48 168.6(3)
C54 Co2 C55 43.8(3)
C53 Co2 C55 65.4(3)
C52 Co2 C55 42.5(3)
C48 Co2 C55 145.3(3)
C54 Co2 C47 138.4(3)
C53 Co2 C47 113.3(3)
C52 Co2 C47 133.6(3)
C48 Co2 C47 38.9(4)
C55 Co2 C47 175.7(3)
C54 Co2 C49 121.6(3)
C53 Co2 C49 159.8(3)
C52 Co2 C49 150.7(3)
C48 Co2 C49 40.5(3)
C55 Co2 C49 116.2(3)
C47 Co2 C49 66.6(3)
C54 Co2 C45 148.9(3)
C53 Co2 C45 160.8(3)
C52 Co2 C45 121.4(3)
C48 Co2 C45 66.2(3)
C55 Co2 C45 114.0(3)
C47 Co2 C45 65.7(3)
C49 Co2 C45 39.3(3)
C54 Co2 C46 170.1(3)
C53 Co2 C46 126.3(3)
C52 Co2 C46 114.4(3)
C48 Co2 C46 64.9(3)
C55 Co2 C46 139.7(3)
C47 Co2 C46 37.3(3)
C49 Co2 C46 66.9(3)
C45 Co2 C46 40.9(3)
C42 N1 C38 114.0(8)
C1 N2 C2 122.0(7)
C1 N2 H2 119.0
C2 N2 H2 119.0
C80 N3 C84 119.3(8)
C43 N4 C44 124.2(6)
C43 N4 H4 117.9
C44 N4 H4 117.9
O1 C1 N2 125.1(8)
O1 C1 C38 118.2(8)
N2 C1 C38 116.6(6)
N2 C2 C3 115.0(6)
N2 C2 H2A 108.5
C3 C2 H2A 108.5
N2 C2 H2B 108.5
C3 C2 H2B 108.6
H2A C2 H2B 107.5
C7 C3 C4 109.1(7)
C7 C3 C2 125.4(8)
C4 C3 C2 125.4(7)
C7 C3 Co1 71.2(5)
C4 C3 Co1 70.1(4)
C2 C3 Co1 126.5(4)
C5 C4 C3 108.9(7)
C5 C4 C8 126.9(7)
C3 C4 C8 123.7(8)
C5 C4 Co1 72.1(4)
C3 C4 Co1 68.1(4)
C8 C4 Co1 132.2(6)
C4 C5 C6 107.2(6)
C4 C5 Co1 68.5(4)
C6 C5 Co1 68.4(4)
C4 C5 H5 126.4
C6 C5 H5 126.4
Co1 C5 H5 126.4
C5 C6 C7 107.8(7)
C5 C6 Co1 70.9(4)
C7 C6 Co1 68.5(4)
C5 C6 H6 126.1
C7 C6 H6 126.1
Co1 C6 H6 126.1
C3 C7 C6 106.9(7)
C3 C7 C9 131.7(8)
C6 C7 C9 121.2(8)
C3 C7 Co1 69.1(4)
C6 C7 Co1 69.5(4)
C9 C7 Co1 129.5(6)
C4 C8 H8A 109.5
C4 C8 H8B 109.5
H8A C8 H8B 109.5
C4 C8 H8C 109.5
H8A C8 H8C 109.5
H8B C8 H8C 109.5
C7 C9 H9A 109.5
C7 C9 H9B 109.5
H9A C9 H9B 109.5
C7 C9 H9C 109.5
H9A C9 H9C 109.5
H9B C9 H9C 109.5
C11 C10 C14 129.9(6)
C11 C10 C13 92.8(5)
C14 C10 C13 137.2(6)
C11 C10 Co1 69.3(3)
C14 C10 Co1 123.2(5)
C13 C10 Co1 68.0(3)
C12 C11 C10 87.4(5)
C12 C11 C20 135.2(6)
C10 C11 C20 135.3(6)
C12 C11 Co1 68.2(3)
C10 C11 Co1 67.9(3)
C20 C11 Co1 132.0(5)
C11 C12 C13 94.5(5)
C11 C12 C26 134.8(6)
C13 C12 C26 130.6(6)
C11 C12 Co1 69.5(3)
C13 C12 Co1 68.3(3)
C26 C12 Co1 124.4(5)
C32 C13 C12 136.4(6)
C32 C13 C10 136.6(6)
C12 C13 C10 85.3(5)
C32 C13 Co1 129.8(5)
C12 C13 Co1 68.5(3)
C10 C13 Co1 68.0(3)
C19 C14 C10 120.2(6)
C19 C14 C15 121.4(6)
C10 C14 C15 118.1(6)
C16 C15 C14 117.0(7)
C16 C15 H15 121.5
C14 C15 H15 121.5
C15 C16 C17 122.6(7)
C15 C16 H16 118.7
C17 C16 H16 118.7
C16 C17 C18 118.6(8)
C16 C17 H17 120.7
C18 C17 H17 120.7
C19 C18 C17 122.6(8)
C19 C18 H18 118.7
C17 C18 H18 118.7
C18 C19 C14 117.8(7)
C18 C19 H19 121.1
C14 C19 H19 121.1
C21 C20 C25 118.8(6)
C21 C20 C11 118.5(6)
C25 C20 C11 122.2(7)
C20 C21 C22 120.7(7)
C20 C21 H21 119.7
C22 C21 H21 119.6
C23 C22 C21 119.5(7)
C23 C22 H22 120.2
C21 C22 H22 120.3
C24 C23 C22 118.6(8)
C24 C23 H23 120.7
C22 C23 H23 120.7
C23 C24 C25 120.6(9)
C23 C24 H24 119.7
C25 C24 H24 119.7
C20 C25 C24 121.3(9)
C20 C25 H25 119.4
C24 C25 H25 119.3
C31 C26 C27 119.3(7)
C31 C26 C12 126.0(7)
C27 C26 C12 114.4(6)
C28 C27 C26 120.2(8)
C28 C27 H27 119.9
C26 C27 H27 119.9
C27 C28 C29 123.3(8)
C27 C28 H28 118.4
C29 C28 H28 118.4
C28 C29 C30 115.0(8)
C28 C29 H29 122.5
C30 C29 H29 122.5
C29 C30 C31 125.4(8)
C29 C30 H30 117.3
C31 C30 H30 117.3
C26 C31 C30 116.8(8)
C26 C31 H31 121.6
C30 C31 H31 121.6
C37 C32 C13 124.9(6)
C37 C32 C33 111.4(7)
C13 C32 C33 123.2(7)
C34 C33 C32 124.7(7)
C34 C33 H33 117.6
C32 C33 H33 117.6
C33 C34 C35 118.6(8)
C33 C34 H34 120.7
C35 C34 H34 120.7
C36 C35 C34 116.9(8)
C36 C35 H35 121.5
C34 C35 H35 121.5
C37 C36 C35 120.7(8)
C37 C36 H36 119.6
C35 C36 H36 119.7
C36 C37 C32 127.3(8)
C36 C37 H37 116.4
C32 C37 H37 116.3
N1 C38 C39 122.1(8)
N1 C38 C1 116.0(7)
C39 C38 C1 121.9(7)
C40 C39 C38 119.5(8)
C40 C39 H39 120.3
C38 C39 H39 120.3
C39 C40 C41 117.4(8)
C39 C40 H40 121.3
C41 C40 H40 121.3
C42 C41 C40 117.6(8)
C42 C41 H41 121.2
C40 C41 H41 121.2
C41 C42 N1 129.2(10)
C41 C42 H42 115.4
N1 C42 H42 115.4
O2 C43 N4 123.7(7)
O2 C43 C80 124.0(7)
N4 C43 C80 112.3(7)
N4 C44 C45 110.8(6)
N4 C44 H44A 109.5
C45 C44 H44A 109.4
N4 C44 H44B 109.5
C45 C44 H44B 109.5
H44A C44 H44B 108.0
C49 C45 C46 107.4(6)
C49 C45 C44 124.1(7)
C46 C45 C44 128.4(7)
C49 C45 Co2 70.1(4)
C46 C45 Co2 70.4(4)
C44 C45 Co2 123.5(5)
C47 C46 C45 106.9(7)
C47 C46 C50 130.0(7)
C45 C46 C50 123.1(7)
C47 C46 Co2 69.5(4)
C45 C46 Co2 68.7(3)
C50 C46 Co2 126.5(5)
C46 C47 C48 110.2(8)
C46 C47 Co2 73.2(5)
C48 C47 Co2 68.1(5)
C46 C47 H47 124.9
C48 C47 H47 124.9
Co2 C47 H47 124.9
C47 C48 C49 110.3(7)
C47 C48 Co2 73.0(5)
C49 C48 Co2 72.8(5)
C47 C48 H48 124.8
C49 C48 H48 124.8
Co2 C48 H48 124.7
C45 C49 C48 105.0(7)
C45 C49 C51 130.4(8)
C48 C49 C51 124.6(8)
C45 C49 Co2 70.6(4)
C48 C49 Co2 66.7(4)
C51 C49 Co2 125.7(6)
C46 C50 H50A 109.5
C46 C50 H50B 109.5
H50A C50 H50B 109.5
C46 C50 H50C 109.5
H50A C50 H50C 109.5
H50B C50 H50C 109.5
C49 C51 H51A 109.5
C49 C51 H51B 109.5
H51A C51 H51B 109.5
C49 C51 H51C 109.5
H51A C51 H51C 109.5
H51B C51 H51C 109.5
C55 C52 C53 94.0(5)
C55 C52 C56 135.6(6)
C53 C52 C56 129.9(6)
C55 C52 Co2 69.0(4)
C53 C52 Co2 67.2(4)
C56 C52 Co2 128.0(5)
C62 C53 C54 132.2(6)
C62 C53 C52 138.9(6)
C54 C53 C52 85.6(5)
C62 C53 Co2 133.7(5)
C54 C53 Co2 67.6(4)
C52 C53 Co2 68.8(4)
C68 C54 C55 133.9(6)
C68 C54 C53 130.7(6)
C55 C54 C53 93.4(5)
C68 C54 Co2 132.6(5)
C55 C54 Co2 69.6(4)
C53 C54 Co2 68.4(4)
C52 C55 C74 135.7(6)
C52 C55 C54 86.9(5)
C74 C55 C54 135.7(6)
C52 C55 Co2 68.5(4)
C74 C55 Co2 131.6(5)
C54 C55 Co2 66.6(4)
C57 C56 C61 124.0(7)
C57 C56 C52 119.2(6)
C61 C56 C52 116.8(6)
C56 C57 C58 117.8(7)
C56 C57 H57 121.1
C58 C57 H57 121.1
C59 C58 C57 121.3(7)
C59 C58 H58 119.4
C57 C58 H58 119.4
C58 C59 C60 122.1(7)
C58 C59 H59 119.0
C60 C59 H59 118.9
C59 C60 C61 120.5(7)
C59 C60 H60 119.8
C61 C60 H60 119.8
C56 C61 C60 114.1(7)
C56 C61 H61 123.0
C60 C61 H61 122.9
C67 C62 C63 117.6(7)
C67 C62 C53 124.2(7)
C63 C62 C53 118.2(6)
C64 C63 C62 124.3(8)
C64 C63 H63 117.8
C62 C63 H63 117.9
C65 C64 C63 115.3(9)
C65 C64 H64 122.4
C63 C64 H64 122.4
C64 C65 C66 124.3(8)
C64 C65 H65 117.8
C66 C65 H65 117.9
C65 C66 C67 118.0(8)
C65 C66 H66 121.0
C67 C66 H66 121.0
C62 C67 C66 120.4(9)
C62 C67 H67 119.8
C66 C67 H67 119.8
C69 C68 C73 116.4(7)
C69 C68 C54 122.3(7)
C73 C68 C54 121.2(7)
C70 C69 C68 120.9(8)
C70 C69 H69 119.6
C68 C69 H69 119.5
C69 C70 C71 120.1(9)
C69 C70 H70 120.0
C71 C70 H70 120.0
C72 C71 C70 119.1(8)
C72 C71 H71 120.4
C70 C71 H71 120.4
C71 C72 C73 122.1(8)
C71 C72 H72 119.0
C73 C72 H72 118.9
C72 C73 C68 120.9(8)
C72 C73 H73 119.6
C68 C73 H73 119.5
C79 C74 C75 113.8(7)
C79 C74 C55 127.4(7)
C75 C74 C55 118.8(6)
C76 C75 C74 122.8(7)
C76 C75 H75 118.6
C74 C75 H75 118.6
C77 C76 C75 119.6(7)
C77 C76 H76 120.1
C75 C76 H76 120.2
C76 C77 C78 120.1(6)
C76 C77 H77 120.0
C78 C77 H77 119.9
C77 C78 C79 117.4(7)
C77 C78 H78 121.3
C79 C78 H78 121.3
C74 C79 C78 126.1(7)
C74 C79 H79 116.9
C78 C79 H79 117.0
N3 C80 C81 123.8(7)
N3 C80 C43 119.5(7)
C81 C80 C43 116.7(7)
C80 C81 C82 119.1(9)
C80 C81 H81 120.5
C82 C81 H81 120.5
C83 C82 C81 119.1(10)
C83 C82 H82 120.4
C81 C82 H82 120.5
C82 C83 C84 119.5(9)
C82 C83 H83 120.2
C84 C83 H83 120.2
N3 C84 C83 119.0(9)
N3 C84 H84 120.5
C83 C84 H84 120.5

loop_
_geom_bond_atom_site_label_1
_geom_bond_atom_site_label_2
_geom_bond_distance
Co1 C10 1.999(6)
Co1 C13 1.999(7)
Co1 C12 2.001(5)
Co1 C11 2.019(6)
Co1 C3 2.039(7)
Co1 C4 2.066(8)
Co1 C7 2.066(8)
Co1 C6 2.079(7)
Co1 C5 2.113(6)
Co2 C54 1.954(7)
Co2 C53 1.966(7)
Co2 C52 1.988(6)
Co2 C48 1.988(8)
Co2 C55 1.996(7)
Co2 C47 2.050(8)
Co2 C49 2.066(7)
Co2 C45 2.072(6)
Co2 C46 2.095(7)
O1 C1 1.202(9)
O2 C43 1.227(10)
N1 C42 1.339(11)
N1 C38 1.357(10)
N2 C1 1.351(10)
N2 C2 1.440(9)
N2 H2 0.8600
N3 C80 1.296(10)
N3 C84 1.342(10)
N4 C43 1.298(10)
N4 C44 1.485(9)
N4 H4 0.8600
C1 C38 1.501(11)
C2 C3 1.475(10)
C2 H2A 0.9700
C2 H2B 0.9700
C3 C7 1.393(11)
C3 C4 1.465(11)
C4 C5 1.408(11)
C4 C8 1.527(11)
C5 C6 1.456(10)
C5 H5 0.9800
C6 C7 1.486(11)
C6 H6 0.9800
C7 C9 1.503(11)
C8 H8A 0.9600
C8 H8B 0.9600
C8 H8C 0.9600
C9 H9A 0.9600
C9 H9B 0.9600
C9 H9C 0.9600
C10 C11 1.465(9)
C10 C14 1.490(9)
C10 C13 1.498(8)
C11 C12 1.448(9)
C11 C20 1.463(9)
C12 C13 1.474(9)
C12 C26 1.486(10)
C13 C32 1.389(9)
C14 C19 1.394(10)
C14 C15 1.493(9)
C15 C16 1.388(9)
C15 H15 0.9300
C16 C17 1.388(11)
C16 H16 0.9300
C17 C18 1.434(12)
C17 H17 0.9300
C18 C19 1.393(12)
C18 H18 0.9300
C19 H19 0.9300
C20 C21 1.336(11)
C20 C25 1.377(11)
C21 C22 1.408(10)
C21 H21 0.9300
C22 C23 1.397(12)
C22 H22 0.9300
C23 C24 1.344(13)
C23 H23 0.9300
C24 C25 1.379(12)
C24 H24 0.9300
C25 H25 0.9300
C26 C31 1.384(10)
C26 C27 1.443(11)
C27 C28 1.344(11)
C27 H27 0.9300
C28 C29 1.394(13)
C28 H28 0.9300
C29 C30 1.391(13)
C29 H29 0.9300
C30 C31 1.404(11)
C30 H30 0.9300
C31 H31 0.9300
C32 C37 1.376(10)
C32 C33 1.405(10)
C33 C34 1.362(11)
C33 H33 0.9300
C34 C35 1.429(12)
C34 H34 0.9300
C35 C36 1.367(13)
C35 H35 0.9300
C36 C37 1.315(12)
C36 H36 0.9300
C37 H37 0.9300
C38 C39 1.396(10)
C39 C40 1.368(11)
C39 H39 0.9300
C40 C41 1.419(14)
C40 H40 0.9300
C41 C42 1.278(14)
C41 H41 0.9300
C42 H42 0.9300
C43 C80 1.515(9)
C44 C45 1.528(10)
C44 H44A 0.9700
C44 H44B 0.9700
C45 C49 1.390(11)
C45 C46 1.455(10)
C46 C47 1.326(11)
C46 C50 1.515(11)
C47 C48 1.346(12)
C47 H47 0.9800
C48 C49 1.405(12)
C48 H48 0.9800
C49 C51 1.475(12)
C50 H50A 0.9600
C50 H50B 0.9600
C50 H50C 0.9600
C51 H51A 0.9600
C51 H51B 0.9600
C51 H51C 0.9600
C52 C55 1.443(9)
C52 C53 1.482(9)
C52 C56 1.542(9)
C53 C62 1.468(9)
C53 C54 1.468(9)
C54 C68 1.474(10)
C54 C55 1.472(9)
C55 C74 1.441(10)
C56 C57 1.377(9)
C56 C61 1.411(9)
C57 C58 1.395(10)
C57 H57 0.9300
C58 C59 1.322(11)
C58 H58 0.9300
C59 C60 1.379(12)
C59 H59 0.9300
C60 C61 1.448(11)
C60 H60 0.9300
C61 H61 0.9300
C62 C67 1.341(11)
C62 C63 1.383(11)
C63 C64 1.383(11)
C63 H63 0.9300
C64 C65 1.334(14)
C64 H64 0.9300
C65 C66 1.365(15)
C65 H65 0.9300
C66 C67 1.414(11)
C66 H66 0.9300
C67 H67 0.9300
C68 C69 1.392(11)
C68 C73 1.429(11)
C69 C70 1.373(12)
C69 H69 0.9300
C70 C71 1.419(13)
C70 H70 0.9300
C71 C72 1.314(14)
C71 H71 0.9300
C72 C73 1.367(11)
C72 H72 0.9300
C73 H73 0.9300
C74 C79 1.281(10)
C74 C75 1.396(9)
C75 C76 1.376(10)
C75 H75 0.9300
C76 C77 1.312(11)
C76 H76 0.9300
C77 C78 1.355(11)
C77 H77 0.9300
C78 C79 1.397(10)
C78 H78 0.9300
C79 H79 0.9300
C80 C81 1.333(12)
C81 C82 1.395(13)
C81 H81 0.9300
C82 C83 1.304(16)
C82 H82 0.9300
C83 C84 1.443(14)
C83 H83 0.9300
C84 H84 0.9300

loop_
_geom_torsion_atom_site_label_1
_geom_torsion_atom_site_label_2
_geom_torsion_atom_site_label_3
_geom_torsion_atom_site_label_4
_geom_torsion
C2 N2 C1 O1 3.9(12)
C2 N2 C1 C38 179.7(6)
C1 N2 C2 C3 104.6(9)
N2 C2 C3 C7 -103.4(9)
N2 C2 C3 C4 74.2(10)
N2 C2 C3 Co1 164.6(5)
C10 Co1 C3 C7 -135.3(5)
C13 Co1 C3 C7 -85.0(5)
C12 Co1 C3 C7 -59.6(9)
C11 Co1 C3 C7 -176.0(6)
C4 Co1 C3 C7 119.4(6)
C6 Co1 C3 C7 39.3(5)
C5 Co1 C3 C7 83.1(5)
C10 Co1 C3 C4 105.3(5)
C13 Co1 C3 C4 155.6(4)
C12 Co1 C3 C4 -179.0(8)
C11 Co1 C3 C4 64.6(6)
C7 Co1 C3 C4 -119.4(6)
C6 Co1 C3 C4 -80.1(5)
C5 Co1 C3 C4 -36.3(4)
C10 Co1 C3 C2 -14.7(8)
C13 Co1 C3 C2 35.7(8)
C12 Co1 C3 C2 61.1(12)
C11 Co1 C3 C2 -55.4(10)
C4 Co1 C3 C2 -120.0(9)
C7 Co1 C3 C2 120.6(9)
C6 Co1 C3 C2 159.9(8)
C5 Co1 C3 C2 -156.2(8)
C7 C3 C4 C5 0.0(9)
C2 C3 C4 C5 -177.9(6)
Co1 C3 C4 C5 60.8(5)
C7 C3 C4 C8 172.2(7)
C2 C3 C4 C8 -5.7(12)
Co1 C3 C4 C8 -127.0(8)
C7 C3 C4 Co1 -60.8(5)
C2 C3 C4 Co1 121.3(6)
C10 Co1 C4 C5 142.1(5)
C13 Co1 C4 C5 -175.5(6)
C12 Co1 C4 C5 59.4(10)
C11 Co1 C4 C5 92.7(5)
C3 Co1 C4 C5 -119.8(6)
C7 Co1 C4 C5 -83.1(5)
C6 Co1 C4 C5 -37.7(5)
C10 Co1 C4 C3 -98.1(4)
C13 Co1 C4 C3 -55.7(8)
C12 Co1 C4 C3 179.2(6)
C11 Co1 C4 C3 -147.5(4)
C7 Co1 C4 C3 36.7(4)
C6 Co1 C4 C3 82.1(4)
C5 Co1 C4 C3 119.8(6)
C10 Co1 C4 C8 18.1(9)
C13 Co1 C4 C8 60.5(11)
C12 Co1 C4 C8 -64.5(13)
C11 Co1 C4 C8 -31.3(9)
C3 Co1 C4 C8 116.2(10)
C7 Co1 C4 C8 152.9(9)
C6 Co1 C4 C8 -161.6(9)
C5 Co1 C4 C8 -124.0(10)
C3 C4 C5 C6 -0.7(8)
C8 C4 C5 C6 -172.6(7)
Co1 C4 C5 C6 57.6(5)
C3 C4 C5 Co1 -58.3(5)
C8 C4 C5 Co1 129.8(8)
C10 Co1 C5 C4 -67.6(7)
C13 Co1 C5 C4 172.0(10)
C12 Co1 C5 C4 -155.0(4)
C11 Co1 C5 C4 -107.8(5)
C3 Co1 C5 C4 38.4(4)
C7 Co1 C5 C4 81.1(5)
C6 Co1 C5 C4 119.8(6)
C10 Co1 C5 C6 172.6(5)
C13 Co1 C5 C6 52.2(14)
C12 Co1 C5 C6 85.2(5)
C11 Co1 C5 C6 132.4(4)
C3 Co1 C5 C6 -81.4(5)
C4 Co1 C5 C6 -119.8(6)
C7 Co1 C5 C6 -38.8(5)
C4 C5 C6 C7 1.1(8)
Co1 C5 C6 C7 58.8(5)
C4 C5 C6 Co1 -57.7(5)
C10 Co1 C6 C5 -142(2)
C13 Co1 C6 C5 -165.5(4)
C12 Co1 C6 C5 -117.8(5)
C11 Co1 C6 C5 -73.1(6)
C3 Co1 C6 C5 81.8(5)
C4 Co1 C6 C5 36.5(4)
C7 Co1 C6 C5 118.9(7)
C10 Co1 C6 C7 99(3)
C13 Co1 C6 C7 75.6(6)
C12 Co1 C6 C7 123.2(5)
C11 Co1 C6 C7 168.0(5)
C3 Co1 C6 C7 -37.1(5)
C4 Co1 C6 C7 -82.4(5)
C5 Co1 C6 C7 -118.9(7)
C4 C3 C7 C6 0.7(8)
C2 C3 C7 C6 178.6(6)
Co1 C3 C7 C6 -59.4(5)
C4 C3 C7 C9 -174.9(8)
C2 C3 C7 C9 3.0(13)
Co1 C3 C7 C9 124.9(9)
C4 C3 C7 Co1 60.1(5)
C2 C3 C7 Co1 -122.0(7)
C5 C6 C7 C3 -1.1(8)
Co1 C6 C7 C3 59.2(5)
C5 C6 C7 C9 175.1(7)
Co1 C6 C7 C9 -124.6(7)
C5 C6 C7 Co1 -60.3(5)
C10 Co1 C7 C3 72.0(6)
C13 Co1 C7 C3 114.2(4)
C12 Co1 C7 C3 159.7(4)
C11 Co1 C7 C3 166(2)
C4 Co1 C7 C3 -38.6(4)
C6 Co1 C7 C3 -118.4(7)
C5 Co1 C7 C3 -80.9(5)
C10 Co1 C7 C6 -169.6(4)
C13 Co1 C7 C6 -127.4(4)
C12 Co1 C7 C6 -81.9(5)
C11 Co1 C7 C6 -75(2)
C3 Co1 C7 C6 118.4(7)
C4 Co1 C7 C6 79.8(5)
C5 Co1 C7 C6 37.5(4)
C10 Co1 C7 C9 -55.4(10)
C13 Co1 C7 C9 -13.3(9)
C12 Co1 C7 C9 32.3(10)
C11 Co1 C7 C9 39(3)
C3 Co1 C7 C9 -127.4(10)
C4 Co1 C7 C9 -166.0(9)
C6 Co1 C7 C9 114.1(10)
C5 Co1 C7 C9 151.7(9)
C13 Co1 C10 C11 102.1(5)
C12 Co1 C10 C11 50.2(4)
C3 Co1 C10 C11 -150.2(4)
C4 Co1 C10 C11 -102.6(4)
C7 Co1 C10 C11 167.1(5)
C6 Co1 C10 C11 76(3)
C5 Co1 C10 C11 -60.3(6)
C13 Co1 C10 C14 -133.0(7)
C12 Co1 C10 C14 175.2(7)
C11 Co1 C10 C14 125.0(7)
C3 Co1 C10 C14 -25.2(7)
C4 Co1 C10 C14 22.4(7)
C7 Co1 C10 C14 -68.0(7)
C6 Co1 C10 C14 -159(2)
C5 Co1 C10 C14 64.7(8)
C12 Co1 C10 C13 -51.8(4)
C11 Co1 C10 C13 -102.1(5)
C3 Co1 C10 C13 107.8(4)
C4 Co1 C10 C13 155.3(4)
C7 Co1 C10 C13 65.0(6)
C6 Co1 C10 C13 -26(3)
C5 Co1 C10 C13 -162.4(5)
C14 C10 C11 C12 175.9(7)
C13 C10 C11 C12 -2.4(5)
Co1 C10 C11 C12 -67.5(3)
C14 C10 C11 C20 11.6(12)
C13 C10 C11 C20 -166.7(8)
Co1 C10 C11 C20 128.1(8)
C14 C10 C11 Co1 -116.5(7)
C13 C10 C11 Co1 65.2(3)
C10 Co1 C11 C12 96.3(5)
C13 Co1 C11 C12 47.5(4)
C3 Co1 C11 C12 155.4(5)
C4 Co1 C11 C12 -160.9(4)
C7 Co1 C11 C12 -8(2)
C6 Co1 C11 C12 -74.2(5)
C5 Co1 C11 C12 -117.1(4)
C13 Co1 C11 C10 -48.8(4)
C12 Co1 C11 C10 -96.3(5)
C3 Co1 C11 C10 59.2(6)
C4 Co1 C11 C10 102.8(4)
C7 Co1 C11 C10 -104(2)
C6 Co1 C11 C10 -170.4(4)
C5 Co1 C11 C10 146.7(4)
C10 Co1 C11 C20 -131.8(8)
C13 Co1 C11 C20 179.5(8)
C12 Co1 C11 C20 132.0(8)
C3 Co1 C11 C20 -72.6(9)
C4 Co1 C11 C20 -28.9(8)
C7 Co1 C11 C20 124(2)
C6 Co1 C11 C20 57.8(8)
C5 Co1 C11 C20 14.9(8)
C10 C11 C12 C13 2.4(5)
C20 C11 C12 C13 166.8(8)
Co1 C11 C12 C13 -64.8(4)
C10 C11 C12 C26 -174.1(7)
C20 C11 C12 C26 -9.7(13)
Co1 C11 C12 C26 118.7(8)
C10 C11 C12 Co1 67.2(3)
C20 C11 C12 Co1 -128.4(8)
C10 Co1 C12 C11 -50.9(4)
C13 Co1 C12 C11 -103.8(5)
C3 Co1 C12 C11 -136.3(7)
C4 Co1 C12 C11 45.3(9)
C7 Co1 C12 C11 178.5(5)
C6 Co1 C12 C11 132.3(4)
C5 Co1 C12 C11 87.4(5)
C10 Co1 C12 C13 52.9(4)
C11 Co1 C12 C13 103.8(5)
C3 Co1 C12 C13 -32.5(9)
C4 Co1 C12 C13 149.1(7)
C7 Co1 C12 C13 -77.7(5)
C6 Co1 C12 C13 -123.9(4)
C5 Co1 C12 C13 -168.8(4)
C10 Co1 C12 C26 178.0(7)
C13 Co1 C12 C26 125.2(7)
C11 Co1 C12 C26 -131.0(8)
C3 Co1 C12 C26 92.6(10)
C4 Co1 C12 C26 -85.7(9)
C7 Co1 C12 C26 47.5(7)
C6 Co1 C12 C26 1.3(7)
C5 Co1 C12 C26 -43.6(7)
C11 C12 C13 C32 -168.4(8)
C26 C12 C13 C32 8.3(13)
Co1 C12 C13 C32 125.7(8)
C11 C12 C13 C10 -2.4(5)
C26 C12 C13 C10 174.4(7)
Co1 C12 C13 C10 -68.2(3)
C11 C12 C13 Co1 65.9(3)
C26 C12 C13 Co1 -117.4(7)
C11 C10 C13 C32 168.3(8)
C14 C10 C13 C32 -9.8(14)
Co1 C10 C13 C32 -125.3(8)
C11 C10 C13 C12 2.3(5)
C14 C10 C13 C12 -175.8(8)
Co1 C10 C13 C12 68.7(3)
C11 C10 C13 Co1 -66.4(3)
C14 C10 C13 Co1 115.6(8)
C10 Co1 C13 C32 133.2(8)
C12 Co1 C13 C32 -133.2(8)
C11 Co1 C13 C32 -179.5(7)
C3 Co1 C13 C32 35.5(7)
C4 Co1 C13 C32 75.4(9)
C7 Co1 C13 C32 -7.1(7)
C6 Co1 C13 C32 -50.8(8)
C5 Co1 C13 C32 -92.8(14)
C10 Co1 C13 C12 -93.6(5)
C11 Co1 C13 C12 -46.3(4)
C3 Co1 C13 C12 168.7(4)
C4 Co1 C13 C12 -151.4(6)
C7 Co1 C13 C12 126.1(4)
C6 Co1 C13 C12 82.4(5)
C5 Co1 C13 C12 40.4(13)
C12 Co1 C13 C10 93.6(5)
C11 Co1 C13 C10 47.3(4)
C3 Co1 C13 C10 -97.6(4)
C4 Co1 C13 C10 -57.8(8)
C7 Co1 C13 C10 -140.3(4)
C6 Co1 C13 C10 176.0(4)
C5 Co1 C13 C10 134.0(11)
C11 C10 C14 C19 20.3(11)
C13 C10 C14 C19 -162.2(7)
Co1 C10 C14 C19 -69.5(8)
C11 C10 C14 C15 -153.9(6)
C13 C10 C14 C15 23.6(11)
Co1 C10 C14 C15 116.3(6)
C19 C14 C15 C16 1.0(10)
C10 C14 C15 C16 175.1(6)
C14 C15 C16 C17 0.1(11)
C15 C16 C17 C18 1.0(12)
C16 C17 C18 C19 -3.2(13)
C17 C18 C19 C14 4.2(12)
C10 C14 C19 C18 -177.1(7)
C15 C14 C19 C18 -3.1(11)
C12 C11 C20 C21 -111.7(9)
C10 C11 C20 C21 45.8(11)
Co1 C11 C20 C21 146.8(6)
C12 C11 C20 C25 60.7(12)
C10 C11 C20 C25 -141.8(9)
Co1 C11 C20 C25 -40.8(11)
C25 C20 C21 C22 1.3(12)
C11 C20 C21 C22 174.0(7)
C20 C21 C22 C23 1.5(12)
C21 C22 C23 C24 -6.1(12)
C22 C23 C24 C25 7.8(14)
C21 C20 C25 C24 0.3(15)
C11 C20 C25 C24 -172.0(9)
C23 C24 C25 C20 -5.1(16)
C11 C12 C26 C31 -145.9(8)
C13 C12 C26 C31 38.7(11)
Co1 C12 C26 C31 -51.1(9)
C11 C12 C26 C27 40.7(10)
C13 C12 C26 C27 -134.7(7)
Co1 C12 C26 C27 135.5(6)
C31 C26 C27 C28 1.7(11)
C12 C26 C27 C28 175.7(7)
C26 C27 C28 C29 -0.2(13)
C27 C28 C29 C30 -1.0(13)
C28 C29 C30 C31 0.8(13)
C27 C26 C31 C30 -1.9(10)
C12 C26 C31 C30 -175.1(7)
C29 C30 C31 C26 0.7(12)
C12 C13 C32 C37 23.0(13)
C10 C13 C32 C37 -136.5(8)
Co1 C13 C32 C37 123.6(7)
C12 C13 C32 C33 -164.9(7)
C10 C13 C32 C33 35.6(12)
Co1 C13 C32 C33 -64.4(9)
C37 C32 C33 C34 -4.8(11)
C13 C32 C33 C34 -177.8(8)
C32 C33 C34 C35 1.2(12)
C33 C34 C35 C36 3.3(12)
C34 C35 C36 C37 -3.8(13)
C35 C36 C37 C32 -0.4(15)
C13 C32 C37 C36 177.4(8)
C33 C32 C37 C36 4.5(12)
C42 N1 C38 C39 1.5(11)
C42 N1 C38 C1 179.8(7)
O1 C1 C38 N1 175.8(8)
N2 C1 C38 N1 -0.4(9)
O1 C1 C38 C39 -5.9(11)
N2 C1 C38 C39 177.9(7)
N1 C38 C39 C40 -3.5(11)
C1 C38 C39 C40 178.3(7)
C38 C39 C40 C41 5.0(12)
C39 C40 C41 C42 -4.9(14)
C40 C41 C42 N1 3.3(17)
C38 N1 C42 C41 -1.5(15)
C44 N4 C43 O2 5.0(12)
C44 N4 C43 C80 -178.1(6)
C43 N4 C44 C45 -104.4(9)
N4 C44 C45 C49 -82.0(9)
N4 C44 C45 C46 99.8(9)
N4 C44 C45 Co2 -169.5(5)
C54 Co2 C45 C49 -64.9(7)
C53 Co2 C45 C49 173.5(8)
C52 Co2 C45 C49 -150.2(4)
C48 Co2 C45 C49 39.3(5)
C55 Co2 C45 C49 -102.6(5)
C47 Co2 C45 C49 82.1(5)
C46 Co2 C45 C49 117.8(6)
C54 Co2 C45 C46 177.2(5)
C53 Co2 C45 C46 55.7(10)
C52 Co2 C45 C46 92.0(5)
C48 Co2 C45 C46 -78.5(5)
C55 Co2 C45 C46 139.6(4)
C47 Co2 C45 C46 -35.7(5)
C49 Co2 C45 C46 -117.8(6)
C54 Co2 C45 C44 53.5(9)
C53 Co2 C45 C44 -68.0(11)
C52 Co2 C45 C44 -31.7(7)
C48 Co2 C45 C44 157.8(8)
C55 Co2 C45 C44 15.9(7)
C47 Co2 C45 C44 -159.4(7)
C49 Co2 C45 C44 118.5(8)
C46 Co2 C45 C44 -123.7(8)
C49 C45 C46 C47 -1.4(8)
C44 C45 C46 C47 177.0(7)
Co2 C45 C46 C47 59.3(5)
C49 C45 C46 C50 178.8(6)
C44 C45 C46 C50 -2.8(11)
Co2 C45 C46 C50 -120.5(7)
C49 C45 C46 Co2 -60.7(5)
C44 C45 C46 Co2 117.8(7)
C54 Co2 C46 C47 70(2)
C53 Co2 C46 C47 81.2(6)
C52 Co2 C46 C47 130.9(5)
C48 Co2 C46 C47 -36.6(6)
C55 Co2 C46 C47 175.1(6)
C49 Co2 C46 C47 -81.1(6)
C45 Co2 C46 C47 -118.6(7)
C54 Co2 C46 C45 -171.7(16)
C53 Co2 C46 C45 -160.2(4)
C52 Co2 C46 C45 -110.5(4)
C48 Co2 C46 C45 82.0(5)
C55 Co2 C46 C45 -66.3(6)
C47 Co2 C46 C45 118.6(7)
C49 Co2 C46 C45 37.5(4)
C54 Co2 C46 C50 -55(2)
C53 Co2 C46 C50 -44.1(8)
C52 Co2 C46 C50 5.7(7)
C48 Co2 C46 C50 -161.9(7)
C55 Co2 C46 C50 49.8(8)
C47 Co2 C46 C50 -125.3(9)
C49 Co2 C46 C50 153.6(7)
C45 Co2 C46 C50 116.2(8)
C45 C46 C47 C48 -0.6(9)
C50 C46 C47 C48 179.2(7)
Co2 C46 C47 C48 58.2(6)
C45 C46 C47 Co2 -58.8(5)
C50 C46 C47 Co2 121.0(8)
C54 Co2 C47 C46 -165.9(5)
C53 Co2 C47 C46 -119.9(5)
C52 Co2 C47 C46 -72.0(6)
C48 Co2 C47 C46 120.7(8)
C55 Co2 C47 C46 -48(5)
C49 Co2 C47 C46 82.2(5)
C45 Co2 C47 C46 39.1(5)
C54 Co2 C47 C48 73.3(7)
C53 Co2 C47 C48 119.4(5)
C52 Co2 C47 C48 167.3(5)
C55 Co2 C47 C48 -169(4)
C49 Co2 C47 C48 -38.5(5)
C45 Co2 C47 C48 -81.6(5)
C46 Co2 C47 C48 -120.7(8)
C46 C47 C48 C49 2.4(10)
Co2 C47 C48 C49 63.7(6)
C46 C47 C48 Co2 -61.3(6)
C54 Co2 C48 C47 -134.1(5)
C53 Co2 C48 C47 -82.8(6)
C52 Co2 C48 C47 -54.0(18)
C55 Co2 C48 C47 178.5(5)
C49 Co2 C48 C47 118.4(7)
C45 Co2 C48 C47 80.2(5)
C46 Co2 C48 C47 35.1(5)
C54 Co2 C48 C49 107.5(5)
C53 Co2 C48 C49 158.9(5)
C52 Co2 C48 C49 -172.4(14)
C55 Co2 C48 C49 60.2(7)
C47 Co2 C48 C49 -118.4(7)
C45 Co2 C48 C49 -38.1(5)
C46 Co2 C48 C49 -83.2(5)
C46 C45 C49 C48 2.7(8)
C44 C45 C49 C48 -175.8(7)
Co2 C45 C49 C48 -58.1(5)
C46 C45 C49 C51 -178.4(8)
C44 C45 C49 C51 3.1(12)
Co2 C45 C49 C51 120.8(9)
C46 C45 C49 Co2 60.8(5)
C44 C45 C49 Co2 -117.7(7)
C47 C48 C49 C45 -3.2(9)
Co2 C48 C49 C45 60.7(5)
C47 C48 C49 C51 177.8(8)
Co2 C48 C49 C51 -118.3(8)
C47 C48 C49 Co2 -63.8(6)
C54 Co2 C49 C45 146.7(4)
C53 Co2 C49 C45 -173.9(7)
C52 Co2 C49 C45 60.2(8)
C48 Co2 C49 C45 -116.8(7)
C55 Co2 C49 C45 96.6(5)
C47 Co2 C49 C45 -79.7(5)
C46 Co2 C49 C45 -39.0(5)
C54 Co2 C49 C48 -96.6(5)
C53 Co2 C49 C48 -57.1(11)
C52 Co2 C49 C48 176.9(6)
C55 Co2 C49 C48 -146.6(5)
C47 Co2 C49 C48 37.0(5)
C45 Co2 C49 C48 116.8(7)
C46 Co2 C49 C48 77.8(5)
C54 Co2 C49 C51 20.3(9)
C53 Co2 C49 C51 59.8(13)
C52 Co2 C49 C51 -66.2(11)
C48 Co2 C49 C51 116.9(10)
C55 Co2 C49 C51 -29.7(9)
C47 Co2 C49 C51 153.9(9)
C45 Co2 C49 C51 -126.3(10)
C46 Co2 C49 C51 -165.3(9)
C54 Co2 C52 C55 -51.8(4)
C53 Co2 C52 C55 -104.0(5)
C48 Co2 C52 C55 -138.0(16)
C47 Co2 C52 C55 177.4(4)
C49 Co2 C52 C55 52.2(7)
C45 Co2 C52 C55 92.2(4)
C46 Co2 C52 C55 138.2(4)
C54 Co2 C52 C53 52.3(4)
C48 Co2 C52 C53 -33.9(18)
C55 Co2 C52 C53 104.0(5)
C47 Co2 C52 C53 -78.5(5)
C49 Co2 C52 C53 156.2(6)
C45 Co2 C52 C53 -163.7(4)
C46 Co2 C52 C53 -117.8(4)
C54 Co2 C52 C56 176.0(7)
C53 Co2 C52 C56 123.7(8)
C48 Co2 C52 C56 89.8(17)
C55 Co2 C52 C56 -132.2(7)
C47 Co2 C52 C56 45.2(8)
C49 Co2 C52 C56 -80.0(9)
C45 Co2 C52 C56 -40.0(7)
C46 Co2 C52 C56 5.9(7)
C55 C52 C53 C62 -161.7(8)
C56 C52 C53 C62 11.7(13)
Co2 C52 C53 C62 133.0(9)
C55 C52 C53 C54 -2.4(6)
C56 C52 C53 C54 171.0(7)
Co2 C52 C53 C54 -67.7(4)
C55 C52 C53 Co2 65.3(4)
C56 C52 C53 Co2 -121.3(7)
C54 Co2 C53 C62 127.6(8)
C52 Co2 C53 C62 -138.3(8)
C48 Co2 C53 C62 33.9(8)
C55 Co2 C53 C62 175.6(7)
C47 Co2 C53 C62 -8.8(8)
C49 Co2 C53 C62 76.4(11)
C45 Co2 C53 C62 -91.7(11)
C46 Co2 C53 C62 -49.6(8)
C52 Co2 C53 C54 94.1(5)
C48 Co2 C53 C54 -93.8(5)
C55 Co2 C53 C54 48.0(4)
C47 Co2 C53 C54 -136.5(4)
C49 Co2 C53 C54 -51.2(10)
C45 Co2 C53 C54 140.6(8)
C46 Co2 C53 C54 -177.2(4)
C54 Co2 C53 C52 -94.1(5)
C48 Co2 C53 C52 172.2(4)
C55 Co2 C53 C52 -46.1(4)
C47 Co2 C53 C52 129.4(4)
C49 Co2 C53 C52 -145.3(8)
C45 Co2 C53 C52 46.6(10)
C46 Co2 C53 C52 88.7(5)
C62 C53 C54 C68 -1.2(13)
C52 C53 C54 C68 -162.9(8)
Co2 C53 C54 C68 128.2(8)
C62 C53 C54 C55 164.1(7)
C52 C53 C54 C55 2.3(5)
Co2 C53 C54 C55 -66.5(4)
C62 C53 C54 Co2 -129.4(8)
C52 C53 C54 Co2 68.8(4)
C53 Co2 C54 C68 -126.1(8)
C52 Co2 C54 C68 -178.4(8)
C48 Co2 C54 C68 -11.2(8)
C55 Co2 C54 C68 131.5(9)
C47 Co2 C54 C68 -53.9(9)
C49 Co2 C54 C68 35.5(8)
C45 Co2 C54 C68 77.8(9)
C46 Co2 C54 C68 -112.8(18)
C53 Co2 C54 C55 102.4(5)
C52 Co2 C54 C55 50.1(4)
C48 Co2 C54 C55 -142.7(4)
C47 Co2 C54 C55 174.5(5)
C49 Co2 C54 C55 -96.0(4)
C45 Co2 C54 C55 -53.7(7)
C46 Co2 C54 C55 115.7(18)
C52 Co2 C54 C53 -52.3(4)
C48 Co2 C54 C53 114.8(5)
C55 Co2 C54 C53 -102.4(5)
C47 Co2 C54 C53 72.1(6)
C49 Co2 C54 C53 161.5(4)
C45 Co2 C54 C53 -156.1(5)
C46 Co2 C54 C53 13(2)
C53 C52 C55 C74 168.2(8)
C56 C52 C55 C74 -4.6(14)
Co2 C52 C55 C74 -128.1(8)
C53 C52 C55 C54 2.4(6)
C56 C52 C55 C54 -170.4(8)
Co2 C52 C55 C54 66.1(4)
C53 C52 C55 Co2 -63.7(4)
C56 C52 C55 Co2 123.5(8)
C68 C54 C55 C52 162.1(9)
C53 C54 C55 C52 -2.4(6)
Co2 C54 C55 C52 -67.9(4)
C68 C54 C55 C74 -3.8(15)
C53 C54 C55 C74 -168.2(8)
Co2 C54 C55 C74 126.3(8)
C68 C54 C55 Co2 -130.1(9)
C53 C54 C55 Co2 65.5(4)
C54 Co2 C55 C52 96.1(5)
C53 Co2 C55 C52 47.9(4)
C48 Co2 C55 C52 166.6(5)
C47 Co2 C55 C52 -26(4)
C49 Co2 C55 C52 -154.5(4)
C45 Co2 C55 C52 -111.0(4)
C46 Co2 C55 C52 -70.0(5)
C54 Co2 C55 C74 -131.2(8)
C53 Co2 C55 C74 -179.4(7)
C52 Co2 C55 C74 132.7(8)
C48 Co2 C55 C74 -60.7(9)
C47 Co2 C55 C74 107(4)
C49 Co2 C55 C74 -21.8(7)
C45 Co2 C55 C74 21.7(7)
C46 Co2 C55 C74 62.7(8)
C53 Co2 C55 C54 -48.2(4)
C52 Co2 C55 C54 -96.1(5)
C48 Co2 C55 C54 70.5(7)
C47 Co2 C55 C54 -122(4)
C49 Co2 C55 C54 109.4(5)
C45 Co2 C55 C54 152.9(4)
C46 Co2 C55 C54 -166.1(4)
C55 C52 C56 C57 -36.8(12)
C53 C52 C56 C57 152.5(7)
Co2 C52 C56 C57 61.8(8)
C55 C52 C56 C61 144.8(8)
C53 C52 C56 C61 -25.8(11)
Co2 C52 C56 C61 -116.5(7)
C61 C56 C57 C58 -4.8(11)
C52 C56 C57 C58 177.1(7)
C56 C57 C58 C59 2.3(11)
C57 C58 C59 C60 1.8(12)
C58 C59 C60 C61 -3.5(12)
C57 C56 C61 C60 3.0(10)
C52 C56 C61 C60 -178.7(6)
C59 C60 C61 C56 1.1(11)
C54 C53 C62 C67 -26.7(12)
C52 C53 C62 C67 124.9(10)
Co2 C53 C62 C67 -125.6(7)
C54 C53 C62 C63 151.1(8)
C52 C53 C62 C63 -57.3(12)
Co2 C53 C62 C63 52.2(10)
C67 C62 C63 C64 -2.7(13)
C53 C62 C63 C64 179.4(8)
C62 C63 C64 C65 0.3(13)
C63 C64 C65 C66 3.1(13)
C64 C65 C66 C67 -3.9(13)
C63 C62 C67 C66 1.7(12)
C53 C62 C67 C66 179.6(7)
C65 C66 C67 C62 1.3(12)
C55 C54 C68 C69 137.8(9)
C53 C54 C68 C69 -62.9(12)
Co2 C54 C68 C69 34.6(11)
C55 C54 C68 C73 -41.2(13)
C53 C54 C68 C73 118.2(9)
Co2 C54 C68 C73 -144.3(7)
C73 C68 C69 C70 1.8(13)
C54 C68 C69 C70 -177.2(9)
C68 C69 C70 C71 -6.4(15)
C69 C70 C71 C72 7.7(16)
C70 C71 C72 C73 -4.4(16)
C71 C72 C73 C68 -0.2(15)
C69 C68 C73 C72 1.6(13)
C54 C68 C73 C72 -179.4(8)
C52 C55 C74 C79 -11.9(13)
C54 C55 C74 C79 147.6(9)
Co2 C55 C74 C79 -113.8(8)
C52 C55 C74 C75 168.0(7)
C54 C55 C74 C75 -32.5(12)
Co2 C55 C74 C75 66.0(9)
C79 C74 C75 C76 -0.2(11)
C55 C74 C75 C76 179.9(7)
C74 C75 C76 C77 3.2(12)
C75 C76 C77 C78 -3.0(12)
C76 C77 C78 C79 0.1(11)
C75 C74 C79 C78 -3.1(11)
C55 C74 C79 C78 176.8(7)
C77 C78 C79 C74 3.3(12)
C84 N3 C80 C81 0.3(12)
C84 N3 C80 C43 178.8(7)
O2 C43 C80 N3 -179.2(8)
N4 C43 C80 N3 4.0(10)
O2 C43 C80 C81 -0.6(11)
N4 C43 C80 C81 -177.4(7)
N3 C80 C81 C82 -2.4(13)
C43 C80 C81 C82 179.1(8)
C80 C81 C82 C83 4.9(16)
C81 C82 C83 C84 -5.2(16)
C80 N3 C84 C83 -0.6(13)
C82 C83 C84 N3 3.2(15)
